data_4110509
loop_
_publ_author_name
'Myunghyun Paik Suh'
'Hoi Ri Moon'
'Eun Young Lee'
'Seung Yeon Jang'

_publ_contact_author_address 'School of Chemistry, Seoul National University'
_publ_contact_author_email mpsuh@snu.ac.kr
_publ_contact_author_fax '+82 2 886 8516'
_publ_contact_author_name 'Myunghyun Paik Suh (Prof.)'
_publ_contact_author_phone '+82 2 880 7760'
_publ_section_title
;
 A Redox-Active Two-Dimensional Coordination Polymer: Preparation of
 Silver and Gold Nanoparticles and Crystal Dynamics on Guest Removal
;
_journal_name_full 'Journal of the American Chemical Society'
_journal_page_first 4710
_journal_page_last 4718
_journal_paper_doi 10.1021/ja056963l
_journal_volume 128
_journal_year 2006
_chemical_formula_sum 'C72 H108 N16 Ni4 O16'
_chemical_formula_weight 1688.58
_chemical_name_systematic
;
 ?
;
_space_group_IT_number 2
_symmetry_cell_setting triclinic
_symmetry_space_group_name_Hall '-P 1'
_symmetry_space_group_name_H-M 'P -1'
_atom_sites_solution_hydrogens geom
_atom_sites_solution_primary direct
_atom_sites_solution_secondary difmap
_audit_creation_method SHELXL-97
_cell_angle_alpha 67.236(4)
_cell_angle_beta 73.364(4)
_cell_angle_gamma 77.756(4)
_cell_formula_units_Z 1
_cell_length_a 12.2254(9)
_cell_length_b 12.3221(10)
_cell_length_c 14.6164(10)
_cell_measurement_temperature 293(2)
_cell_volume 1932.5(3)
_computing_molecular_graphics 'SHELXL-97 (Sheldrick, 1997)'
_computing_publication_material 'ORTEP-3 for Windows (Farrugia, 1997)'
_computing_structure_refinement 'SHELXL-97 (Sheldrick, 1997)'
_diffrn_ambient_temperature 293(2)
_diffrn_measured_fraction_theta_full 0.985
_diffrn_measured_fraction_theta_max 0.985
_diffrn_radiation_monochromator graphite
_diffrn_radiation_source 'fine-focus sealed tube'
_diffrn_radiation_type MoK\a
_diffrn_radiation_wavelength 0.71073
_diffrn_reflns_av_R_equivalents 0.0312
_diffrn_reflns_av_sigmaI/netI 0.0763
_diffrn_reflns_limit_h_max 15
_diffrn_reflns_limit_h_min -15
_diffrn_reflns_limit_k_max 16
_diffrn_reflns_limit_k_min -15
_diffrn_reflns_limit_l_max 18
_diffrn_reflns_limit_l_min -13
_diffrn_reflns_number 11718
_diffrn_reflns_theta_full 27.52
_diffrn_reflns_theta_max 27.52
_diffrn_reflns_theta_min 1.55
_exptl_absorpt_coefficient_mu 1.035
_exptl_crystal_colour purple
_exptl_crystal_density_diffrn 1.451
_exptl_crystal_description block-shaped
_exptl_crystal_F_000 892
_exptl_crystal_size_max 0.3
_exptl_crystal_size_mid 0.2
_exptl_crystal_size_min 0.1
_refine_diff_density_max 0.825
_refine_diff_density_min -0.899
_refine_diff_density_rms 0.307
_refine_ls_extinction_method none
_refine_ls_goodness_of_fit_ref 1.049
_refine_ls_hydrogen_treatment mixed
_refine_ls_matrix_type full
_refine_ls_number_parameters 517
_refine_ls_number_reflns 8743
_refine_ls_number_restraints 8
_refine_ls_restrained_S_all 1.048
_refine_ls_R_factor_all 0.1338
_refine_ls_R_factor_gt 0.0565
_refine_ls_shift/su_max 0.050
_refine_ls_shift/su_mean 0.004
_refine_ls_structure_factor_coef Fsqd
_refine_ls_weighting_details 'calc w=1/[\s^2^(Fo^2^)+(0.1023P)^2^+1.8896P] where P=(Fo^2^+2Fc^2^)/3'
_refine_ls_weighting_scheme calc
_refine_ls_wR_factor_gt 0.1437
_refine_ls_wR_factor_ref 0.2094
_reflns_number_gt 4891
_reflns_number_total 8743
_reflns_threshold_expression >2sigma(I)
_cod_data_source_file ja056963lsi20051018_011754.cif
_cod_data_source_block '[Ni(cyclam)]2[BPTC]#(2)'
_cod_original_cell_volume 1932.5(2)
_cod_database_code 4110509

loop_
_symmetry_equiv_pos_as_xyz
'x, y, z'
'-x, -y, -z'

loop_
_atom_site_label
_atom_site_type_symbol
_atom_site_fract_x
_atom_site_fract_y
_atom_site_fract_z
_atom_site_U_iso_or_equiv
_atom_site_adp_type
_atom_site_occupancy
_atom_site_symmetry_multiplicity
_atom_site_calc_flag
_atom_site_refinement_flags
Ni1 Ni 1.0000 0.0000 0.5000 0.0289(2) Uani 1 2 d S
Ni2 Ni 0.5000 0.5000 0.0000 0.0315(2) Uani 1 2 d S
Ni3 Ni 1.0000 0.0000 0.0000 0.0317(2) Uani 1 2 d S
Ni4 Ni 0.5000 0.5000 0.5000 0.0307(2) Uani 1 2 d S
C1 C 0.8168(4) 0.3261(4) 0.2082(3) 0.0244(9) Uani 1 1 d .
C6 C 0.7900(4) 0.4454(4) 0.1503(3) 0.0300(10) Uani 1 1 d .
C5 C 0.8735(4) 0.5227(4) 0.1106(4) 0.0407(12) Uani 1 1 d .
H5 H 0.8563 0.6003 0.0693 0.049 Uiso 1 1 calc R
C4 C 0.9818(5) 0.4864(5) 0.1312(4) 0.0483(14) Uani 1 1 d .
H4 H 1.0371 0.5388 0.1042 0.058 Uiso 1 1 calc R
C3 C 1.0060(4) 0.3707(4) 0.1929(4) 0.0396(12) Uani 1 1 d .
H3 H 1.0772 0.3466 0.2099 0.048 Uiso 1 1 calc R
C2 C 0.9266(4) 0.2895(4) 0.2299(3) 0.0288(10) Uani 1 1 d .
C7 C 0.7281(3) 0.2421(4) 0.2458(3) 0.0247(10) Uani 1 1 d .
C12 C 0.6372(4) 0.2403(4) 0.3312(3) 0.0294(10) Uani 1 1 d .
C11 C 0.5543(4) 0.1642(5) 0.3625(4) 0.0424(13) Uani 1 1 d .
H11 H 0.4928 0.1659 0.4171 0.051 Uiso 1 1 calc R
C10 C 0.5620(4) 0.0859(5) 0.3136(4) 0.0453(13) Uani 1 1 d .
H10 H 0.5073 0.0334 0.3365 0.054 Uiso 1 1 calc R
C9 C 0.6511(4) 0.0858(4) 0.2307(4) 0.0387(12) Uani 1 1 d .
H9 H 0.6570 0.0321 0.1985 0.046 Uiso 1 1 calc R
C8 C 0.7323(4) 0.1652(4) 0.1948(3) 0.0274(10) Uani 1 1 d .
C14 C 0.6722(4) 0.4915(4) 0.1273(3) 0.0304(10) Uani 1 1 d .
C13 C 0.9640(4) 0.1630(4) 0.2896(3) 0.0327(11) Uani 1 1 d .
C16 C 0.6313(4) 0.3123(4) 0.3973(3) 0.0316(11) Uani 1 1 d .
C15 C 0.8272(4) 0.1632(4) 0.0999(4) 0.0305(11) Uani 1 1 d .
C17 C 1.2024(7) -0.0952(7) 0.3960(6) 0.084(3) Uani 1 1 d .
H17A H 1.2799 -0.1358 0.3910 0.101 Uiso 1 1 calc R
H17B H 1.1978 -0.0344 0.3304 0.101 Uiso 1 1 calc R
C18 C 1.1185(8) -0.1810(7) 0.4242(6) 0.083(3) Uani 1 1 d .
H18A H 1.1259 -0.2434 0.4884 0.100 Uiso 1 1 calc R
H18B H 1.1350 -0.2169 0.3725 0.100 Uiso 1 1 calc R
C19 C 0.9076(8) -0.1935(6) 0.4776(6) 0.091(3) Uani 1 1 d .
H19A H 0.9130 -0.2442 0.5464 0.109 Uiso 1 1 calc R
H19B H 0.9163 -0.2438 0.4382 0.109 Uiso 1 1 calc R
C20 C 0.7931(8) -0.1234(8) 0.4803(7) 0.093(3) Uani 1 1 d .
H20A H 0.7367 -0.1767 0.4964 0.112 Uiso 1 1 calc R
H20B H 0.7926 -0.0666 0.4123 0.112 Uiso 1 1 calc R
C21 C 0.7545(6) -0.0574(7) 0.5529(7) 0.091(3) Uani 1 1 d .
H21A H 0.7583 -0.1129 0.6207 0.109 Uiso 1 1 calc R
H21B H 0.6747 -0.0252 0.5540 0.109 Uiso 1 1 calc R
C22 C 0.2967(5) 0.5157(6) 0.1688(4) 0.0564(17) Uani 1 1 d .
H22A H 0.2447 0.5300 0.1251 0.068 Uiso 1 1 calc R
H22B H 0.2589 0.5530 0.2191 0.068 Uiso 1 1 calc R
C23 C 0.3195(5) 0.3838(6) 0.2228(5) 0.0636(18) Uani 1 1 d .
H23A H 0.2504 0.3568 0.2732 0.076 Uiso 1 1 calc R
H23B H 0.3792 0.3699 0.2591 0.076 Uiso 1 1 calc R
C24 C 0.3559(5) 0.3081(6) 0.1555(5) 0.0577(16) Uani 1 1 d .
H24A H 0.3541 0.2252 0.1980 0.069 Uiso 1 1 calc R
H24B H 0.3017 0.3279 0.1126 0.069 Uiso 1 1 calc R
C25 C 0.5098(6) 0.2592(5) 0.0206(5) 0.0556(16) Uani 1 1 d .
H25A H 0.4503 0.2707 -0.0153 0.067 Uiso 1 1 calc R
H25B H 0.5232 0.1753 0.0588 0.067 Uiso 1 1 calc R
C26 C 0.6198(5) 0.3021(5) -0.0554(5) 0.0541(16) Uani 1 1 d .
H26A H 0.6811 0.2845 -0.0201 0.065 Uiso 1 1 calc R
H26B H 0.6428 0.2617 -0.1044 0.065 Uiso 1 1 calc R
C27 C 1.0615(7) -0.1769(6) 0.1738(5) 0.072(2) Uani 1 1 d .
H27A H 1.0720 -0.2030 0.2428 0.087 Uiso 1 1 calc R
H27B H 1.1206 -0.2210 0.1372 0.087 Uiso 1 1 calc R
C28 C 0.9464(7) -0.2007(6) 0.1763(5) 0.073(2) Uani 1 1 d .
H28A H 0.9400 -0.2849 0.2085 0.088 Uiso 1 1 calc R
H28B H 0.8872 -0.1597 0.2157 0.088 Uiso 1 1 calc R
C29 C 0.8139(5) -0.1583(6) 0.0645(6) 0.073(2) Uani 1 1 d .
H29A H 0.7613 -0.1083 0.0994 0.088 Uiso 1 1 calc R
H29B H 0.7916 -0.2379 0.0978 0.088 Uiso 1 1 calc R
C30 C 0.8041(6) -0.1127(8) -0.0458(7) 0.088(3) Uani 1 1 d .
H30A H 0.8645 -0.1559 -0.0823 0.106 Uiso 1 1 calc R
H30B H 0.7311 -0.1301 -0.0475 0.106 Uiso 1 1 calc R
C31 C 0.8120(6) 0.0174(8) -0.1008(6) 0.083(3) Uani 1 1 d .
H31A H 0.7876 0.0414 -0.1641 0.100 Uiso 1 1 calc R
H31B H 0.7596 0.0606 -0.0595 0.100 Uiso 1 1 calc R
C32 C 0.2408(5) 0.4058(6) 0.5910(5) 0.0607(17) Uani 1 1 d .
H32A H 0.1760 0.3626 0.6071 0.073 Uiso 1 1 calc R
H32B H 0.2161 0.4648 0.6235 0.073 Uiso 1 1 calc R
C33 C 0.2722(5) 0.4694(6) 0.4759(5) 0.0572(17) Uani 1 1 d .
H33A H 0.3091 0.4120 0.4429 0.069 Uiso 1 1 calc R
H33B H 0.2028 0.5076 0.4517 0.069 Uiso 1 1 calc R
C34 C 0.3842(5) 0.6230(6) 0.3392(4) 0.0535(16) Uani 1 1 d .
H34A H 0.3189 0.6746 0.3148 0.064 Uiso 1 1 calc R
H34B H 0.4109 0.5675 0.3030 0.064 Uiso 1 1 calc R
C35 C 0.4793(5) 0.6957(5) 0.3196(4) 0.0565(17) Uani 1 1 d .
H35A H 0.5052 0.7362 0.2470 0.068 Uiso 1 1 calc R
H35B H 0.4512 0.7548 0.3520 0.068 Uiso 1 1 calc R
C36 C 0.6627(5) 0.6809(5) 0.3633(5) 0.0583(17) Uani 1 1 d .
H36A H 0.6273 0.7312 0.4035 0.070 Uiso 1 1 calc R
H36B H 0.6947 0.7311 0.2946 0.070 Uiso 1 1 calc R
N1 N 1.1761(4) -0.0433(5) 0.4717(4) 0.0603(15) Uani 1 1 d D
N2 N 0.9983(5) -0.1194(4) 0.4339(4) 0.0562(14) Uani 1 1 d D
N3 N 0.4002(4) 0.5700(4) 0.1080(3) 0.0400(11) Uani 1 1 d D
N4 N 0.4726(4) 0.3265(4) 0.0906(3) 0.0454(11) Uani 1 1 d D
N5 N 0.9310(4) -0.1599(4) 0.0729(4) 0.0486(12) Uani 1 1 d D
N6 N 1.0727(4) -0.0495(5) 0.1235(4) 0.0515(13) Uani 1 1 d D
N7 N 0.3499(4) 0.5585(4) 0.4487(3) 0.0416(11) Uani 1 1 d D
N8 N 0.5744(4) 0.6168(4) 0.3609(3) 0.0428(11) Uani 1 1 d D
O3 O 0.6485(3) 0.4685(3) 0.0594(3) 0.0444(9) Uani 1 1 d .
O4 O 0.6073(3) 0.5529(4) 0.1754(3) 0.0626(13) Uani 1 1 d .
O1 O 1.0114(3) 0.1463(3) 0.3608(3) 0.0408(9) Uani 1 1 d .
O2 O 0.9468(3) 0.0818(3) 0.2662(3) 0.0459(9) Uani 1 1 d .
O7 O 0.5348(3) 0.3656(3) 0.4265(3) 0.0407(9) Uani 1 1 d .
O8 O 0.7213(3) 0.3079(4) 0.4222(3) 0.0574(12) Uani 1 1 d .
O5 O 0.8500(3) 0.0651(3) 0.0862(3) 0.0416(9) Uani 1 1 d .
O6 O 0.8711(3) 0.2548(3) 0.0438(2) 0.0390(9) Uani 1 1 d .
H1 H 1.197(4) -0.097(4) 0.526(3) 0.047 Uiso 1 1 d D
H2 H 0.989(5) -0.072(4) 0.372(2) 0.047 Uiso 1 1 d D
H3A H 0.448(4) 0.557(5) 0.147(3) 0.047 Uiso 1 1 d D
H4A H 0.523(4) 0.302(5) 0.128(4) 0.047 Uiso 1 1 d D
H5A H 0.979(4) -0.198(4) 0.035(3) 0.047 Uiso 1 1 d D
H6 H 1.022(4) -0.014(4) 0.162(3) 0.047 Uiso 1 1 d D
H7 H 0.319(4) 0.616(3) 0.473(4) 0.047 Uiso 1 1 d D
H8 H 0.603(4) 0.582(4) 0.315(3) 0.047 Uiso 1 1 d D

loop_
_atom_site_aniso_label
_atom_site_aniso_U_11
_atom_site_aniso_U_22
_atom_site_aniso_U_33
_atom_site_aniso_U_23
_atom_site_aniso_U_13
_atom_site_aniso_U_12
Ni1 0.0262(4) 0.0309(5) 0.0305(5) -0.0121(4) -0.0107(3) 0.0033(4)
Ni2 0.0284(5) 0.0376(5) 0.0324(5) -0.0192(4) -0.0118(4) 0.0086(4)
Ni3 0.0344(5) 0.0301(5) 0.0303(5) -0.0180(4) 0.0013(4) -0.0005(4)
Ni4 0.0257(4) 0.0390(5) 0.0314(5) -0.0207(4) -0.0039(3) 0.0007(4)
C1 0.024(2) 0.030(2) 0.022(2) -0.0152(18) -0.0061(17) 0.0038(19)
C6 0.034(3) 0.032(3) 0.030(2) -0.018(2) -0.014(2) 0.008(2)
C5 0.044(3) 0.025(3) 0.050(3) -0.008(2) -0.015(2) -0.001(2)
C4 0.037(3) 0.043(3) 0.066(4) -0.014(3) -0.018(3) -0.009(2)
C3 0.030(3) 0.040(3) 0.052(3) -0.017(2) -0.016(2) 0.000(2)
C2 0.028(2) 0.032(3) 0.029(2) -0.016(2) -0.0073(19) 0.002(2)
C7 0.022(2) 0.024(2) 0.028(2) -0.0105(18) -0.0095(18) 0.0054(18)
C12 0.029(2) 0.031(3) 0.028(2) -0.017(2) -0.0050(19) 0.006(2)
C11 0.032(3) 0.054(3) 0.040(3) -0.025(3) 0.007(2) -0.005(2)
C10 0.033(3) 0.047(3) 0.059(3) -0.026(3) 0.004(2) -0.013(2)
C9 0.038(3) 0.035(3) 0.049(3) -0.026(2) -0.005(2) 0.000(2)
C8 0.024(2) 0.029(2) 0.031(2) -0.017(2) -0.0074(18) 0.0057(19)
C14 0.028(2) 0.029(2) 0.032(2) -0.013(2) -0.0079(19) 0.006(2)
C13 0.028(2) 0.040(3) 0.027(2) -0.011(2) -0.0079(19) 0.004(2)
C16 0.035(3) 0.038(3) 0.023(2) -0.017(2) -0.0045(19) 0.004(2)
C15 0.031(3) 0.035(3) 0.033(3) -0.023(2) -0.007(2) 0.004(2)
C17 0.075(5) 0.087(6) 0.067(5) -0.031(4) -0.008(4) 0.037(5)
C18 0.121(7) 0.075(5) 0.070(5) -0.056(4) -0.057(5) 0.064(5)
C19 0.151(9) 0.058(5) 0.088(6) -0.009(4) -0.068(6) -0.037(5)
C20 0.083(6) 0.105(7) 0.105(7) -0.031(6) -0.019(5) -0.049(5)
C21 0.033(3) 0.087(6) 0.102(6) 0.019(5) -0.004(4) -0.019(4)
C22 0.031(3) 0.092(5) 0.053(4) -0.040(4) -0.009(3) 0.008(3)
C23 0.049(4) 0.099(6) 0.046(4) -0.026(4) -0.002(3) -0.024(4)
C24 0.055(4) 0.068(4) 0.056(4) -0.019(3) -0.014(3) -0.021(3)
C25 0.076(4) 0.039(3) 0.061(4) -0.023(3) -0.035(3) 0.012(3)
C26 0.049(3) 0.065(4) 0.061(4) -0.042(3) -0.028(3) 0.027(3)
C27 0.098(6) 0.069(5) 0.033(3) -0.019(3) -0.014(3) 0.027(4)
C28 0.094(6) 0.042(4) 0.050(4) -0.012(3) 0.022(4) 0.000(4)
C29 0.050(4) 0.062(4) 0.113(6) -0.061(4) 0.028(4) -0.023(3)
C30 0.051(4) 0.126(7) 0.132(7) -0.103(7) -0.004(4) -0.013(4)
C31 0.058(4) 0.133(8) 0.094(6) -0.083(6) -0.028(4) 0.017(5)
C32 0.039(3) 0.082(5) 0.076(4) -0.048(4) 0.004(3) -0.021(3)
C33 0.037(3) 0.089(5) 0.064(4) -0.047(4) -0.012(3) -0.003(3)
C34 0.053(4) 0.072(4) 0.042(3) -0.036(3) -0.016(3) 0.018(3)
C35 0.068(4) 0.053(4) 0.039(3) -0.020(3) -0.008(3) 0.015(3)
C36 0.064(4) 0.059(4) 0.055(4) -0.029(3) 0.011(3) -0.026(3)
N1 0.038(3) 0.078(4) 0.045(3) -0.008(3) -0.010(2) 0.011(3)
N2 0.097(4) 0.036(3) 0.051(3) -0.017(2) -0.043(3) 0.001(3)
N3 0.028(2) 0.057(3) 0.043(3) -0.030(2) -0.0173(19) 0.015(2)
N4 0.050(3) 0.044(3) 0.045(3) -0.015(2) -0.023(2) 0.005(2)
N5 0.053(3) 0.035(2) 0.052(3) -0.027(2) 0.014(2) -0.009(2)
N6 0.048(3) 0.068(3) 0.048(3) -0.041(3) -0.008(2) 0.011(2)
N7 0.030(2) 0.059(3) 0.048(3) -0.037(2) -0.0112(19) 0.008(2)
N8 0.045(3) 0.047(3) 0.037(2) -0.025(2) 0.001(2) -0.002(2)
O3 0.0339(19) 0.064(2) 0.052(2) -0.039(2) -0.0247(17) 0.0178(17)
O4 0.043(2) 0.101(3) 0.066(3) -0.064(3) -0.0279(19) 0.034(2)
O1 0.046(2) 0.041(2) 0.0361(19) -0.0077(16) -0.0211(16) -0.0029(16)
O2 0.063(2) 0.037(2) 0.046(2) -0.0223(17) -0.0283(18) 0.0139(18)
O7 0.0305(18) 0.051(2) 0.050(2) -0.0356(18) -0.0031(15) 0.0043(16)
O8 0.040(2) 0.096(3) 0.062(3) -0.061(2) -0.0244(19) 0.022(2)
O5 0.040(2) 0.040(2) 0.048(2) -0.0310(17) 0.0059(16) -0.0025(16)
O6 0.046(2) 0.033(2) 0.0343(19) -0.0190(16) 0.0038(15) -0.0006(16)

loop_
_atom_type_symbol
_atom_type_description
_atom_type_scat_dispersion_real
_atom_type_scat_dispersion_imag
_atom_type_scat_source
C C 0.0033 0.0016 'International Tables Vol C Tables 4.2.6.8 and 6.1.1.4'
H H 0.0000 0.0000 'International Tables Vol C Tables 4.2.6.8 and 6.1.1.4'
N N 0.0061 0.0033 'International Tables Vol C Tables 4.2.6.8 and 6.1.1.4'
Ni Ni 0.3393 1.1124 'International Tables Vol C Tables 4.2.6.8 and 6.1.1.4'
O O 0.0106 0.0060 'International Tables Vol C Tables 4.2.6.8 and 6.1.1.4'

loop_
_geom_angle_atom_site_label_1
_geom_angle_atom_site_label_2
_geom_angle_atom_site_label_3
_geom_angle
_geom_angle_site_symmetry_1
_geom_angle_site_symmetry_3
N2 Ni1 N2 180.000(1) 2_756 .
N2 Ni1 N1 85.8(2) 2_756 2_756
N2 Ni1 N1 94.2(2) . 2_756
N2 Ni1 N1 94.2(2) 2_756 .
N2 Ni1 N1 85.8(2) . .
N1 Ni1 N1 180.000(1) 2_756 .
N2 Ni1 O1 86.28(16) 2_756 .
N2 Ni1 O1 93.72(16) . .
N1 Ni1 O1 88.02(17) 2_756 .
N1 Ni1 O1 91.98(17) . .
N2 Ni1 O1 93.72(16) 2_756 2_756
N2 Ni1 O1 86.28(16) . 2_756
N1 Ni1 O1 91.98(17) 2_756 2_756
N1 Ni1 O1 88.02(17) . 2_756
O1 Ni1 O1 180.00(18) . 2_756
N3 Ni2 N3 180.0 . 2_665
N3 Ni2 N4 94.45(19) . .
N3 Ni2 N4 85.55(19) 2_665 .
N3 Ni2 N4 85.55(19) . 2_665
N3 Ni2 N4 94.45(19) 2_665 2_665
N4 Ni2 N4 180.0(4) . 2_665
N3 Ni2 O3 87.69(14) . 2_665
N3 Ni2 O3 92.31(14) 2_665 2_665
N4 Ni2 O3 93.40(17) . 2_665
N4 Ni2 O3 86.60(17) 2_665 2_665
N3 Ni2 O3 92.31(14) . .
N3 Ni2 O3 87.69(14) 2_665 .
N4 Ni2 O3 86.60(17) . .
N4 Ni2 O3 93.40(17) 2_665 .
O3 Ni2 O3 180.0 2_665 .
N6 Ni3 N6 180.0(2) . 2_755
N6 Ni3 N5 85.7(2) . .
N6 Ni3 N5 94.3(2) 2_755 .
N6 Ni3 N5 94.3(2) . 2_755
N6 Ni3 N5 85.7(2) 2_755 2_755
N5 Ni3 N5 180.0(3) . 2_755
N6 Ni3 O5 87.63(15) . .
N6 Ni3 O5 92.37(15) 2_755 .
N5 Ni3 O5 84.21(15) . .
N5 Ni3 O5 95.79(15) 2_755 .
N6 Ni3 O5 92.37(15) . 2_755
N6 Ni3 O5 87.63(15) 2_755 2_755
N5 Ni3 O5 95.79(15) . 2_755
N5 Ni3 O5 84.21(15) 2_755 2_755
O5 Ni3 O5 180.0(2) . 2_755
N7 Ni4 N7 180.000(1) . 2_666
N7 Ni4 N8 85.15(18) . .
N7 Ni4 N8 94.85(18) 2_666 .
N7 Ni4 N8 94.85(18) . 2_666
N7 Ni4 N8 85.15(18) 2_666 2_666
N8 Ni4 N8 180.0(2) . 2_666
N7 Ni4 O7 92.43(14) . 2_666
N7 Ni4 O7 87.57(14) 2_666 2_666
N8 Ni4 O7 92.20(15) . 2_666
N8 Ni4 O7 87.80(15) 2_666 2_666
N7 Ni4 O7 87.57(14) . .
N7 Ni4 O7 92.43(14) 2_666 .
N8 Ni4 O7 87.80(15) . .
N8 Ni4 O7 92.20(15) 2_666 .
O7 Ni4 O7 180.00(14) 2_666 .
C6 C1 C2 118.6(4) . .
C6 C1 C7 119.4(4) . .
C2 C1 C7 122.0(4) . .
C5 C6 C1 119.9(4) . .
C5 C6 C14 118.8(4) . .
C1 C6 C14 121.3(4) . .
C4 C5 C6 121.4(5) . .
C4 C5 H5 119.3 . .
C6 C5 H5 119.3 . .
C5 C4 C3 118.6(5) . .
C5 C4 H4 120.7 . .
C3 C4 H4 120.7 . .
C4 C3 C2 121.6(5) . .
C4 C3 H3 119.2 . .
C2 C3 H3 119.2 . .
C3 C2 C1 119.7(4) . .
C3 C2 C13 117.8(4) . .
C1 C2 C13 122.4(4) . .
C8 C7 C12 118.4(4) . .
C8 C7 C1 120.3(4) . .
C12 C7 C1 121.3(4) . .
C11 C12 C7 120.1(4) . .
C11 C12 C16 117.5(4) . .
C7 C12 C16 122.2(4) . .
C10 C11 C12 120.8(4) . .
C10 C11 H11 119.6 . .
C12 C11 H11 119.6 . .
C9 C10 C11 119.7(5) . .
C9 C10 H10 120.2 . .
C11 C10 H10 120.2 . .
C10 C9 C8 120.6(4) . .
C10 C9 H9 119.7 . .
C8 C9 H9 119.7 . .
C9 C8 C7 120.3(4) . .
C9 C8 C15 117.9(4) . .
C7 C8 C15 121.7(4) . .
O4 C14 O3 124.7(4) . .
O4 C14 C6 117.0(4) . .
O3 C14 C6 118.3(4) . .
O2 C13 O1 124.0(4) . .
O2 C13 C2 118.9(4) . .
O1 C13 C2 117.1(4) . .
O8 C16 O7 125.7(4) . .
O8 C16 C12 116.2(4) . .
O7 C16 C12 117.9(4) . .
O6 C15 O5 126.3(4) . .
O6 C15 C8 119.1(4) . .
O5 C15 C8 114.6(4) . .
N1 C17 C18 108.6(6) . .
N1 C17 H17A 110.0 . .
C18 C17 H17A 110.0 . .
N1 C17 H17B 110.0 . .
C18 C17 H17B 110.0 . .
H17A C17 H17B 108.4 . .
C17 C18 N2 110.4(6) . .
C17 C18 H18A 109.6 . .
N2 C18 H18A 109.6 . .
C17 C18 H18B 109.6 . .
N2 C18 H18B 109.6 . .
H18A C18 H18B 108.1 . .
N2 C19 C20 111.9(6) . .
N2 C19 H19A 109.2 . .
C20 C19 H19A 109.2 . .
N2 C19 H19B 109.2 . .
C20 C19 H19B 109.2 . .
H19A C19 H19B 107.9 . .
C19 C20 C21 117.3(7) . .
C19 C20 H20A 108.0 . .
C21 C20 H20A 108.0 . .
C19 C20 H20B 108.0 . .
C21 C20 H20B 108.0 . .
H20A C20 H20B 107.2 . .
C20 C21 N1 114.8(6) . 2_756
C20 C21 H21A 108.6 . .
N1 C21 H21A 108.6 2_756 .
C20 C21 H21B 108.6 . .
N1 C21 H21B 108.6 2_756 .
H21A C21 H21B 107.6 . .
N3 C22 C23 113.0(5) . .
N3 C22 H22A 109.0 . .
C23 C22 H22A 109.0 . .
N3 C22 H22B 109.0 . .
C23 C22 H22B 109.0 . .
H22A C22 H22B 107.8 . .
C22 C23 C24 116.1(5) . .
C22 C23 H23A 108.3 . .
C24 C23 H23A 108.3 . .
C22 C23 H23B 108.3 . .
C24 C23 H23B 108.3 . .
H23A C23 H23B 107.4 . .
N4 C24 C23 111.6(5) . .
N4 C24 H24A 109.3 . .
C23 C24 H24A 109.3 . .
N4 C24 H24B 109.3 . .
C23 C24 H24B 109.3 . .
H24A C24 H24B 108.0 . .
N4 C25 C26 109.0(5) . .
N4 C25 H25A 109.9 . .
C26 C25 H25A 109.9 . .
N4 C25 H25B 109.9 . .
C26 C25 H25B 109.9 . .
H25A C25 H25B 108.3 . .
N3 C26 C25 109.1(4) 2_665 .
N3 C26 H26A 109.9 2_665 .
C25 C26 H26A 109.9 . .
N3 C26 H26B 109.9 2_665 .
C25 C26 H26B 109.9 . .
H26A C26 H26B 108.3 . .
N6 C27 C28 110.2(5) . .
N6 C27 H27A 109.6 . .
C28 C27 H27A 109.6 . .
N6 C27 H27B 109.6 . .
C28 C27 H27B 109.6 . .
H27A C27 H27B 108.1 . .
N5 C28 C27 109.3(5) . .
N5 C28 H28A 109.8 . .
C27 C28 H28A 109.8 . .
N5 C28 H28B 109.8 . .
C27 C28 H28B 109.8 . .
H28A C28 H28B 108.3 . .
N5 C29 C30 112.0(5) . .
N5 C29 H29A 109.2 . .
C30 C29 H29A 109.2 . .
N5 C29 H29B 109.2 . .
C30 C29 H29B 109.2 . .
H29A C29 H29B 107.9 . .
C31 C30 C29 115.0(6) . .
C31 C30 H30A 108.5 . .
C29 C30 H30A 108.5 . .
C31 C30 H30B 108.5 . .
C29 C30 H30B 108.5 . .
H30A C30 H30B 107.5 . .
N6 C31 C30 113.3(6) 2_755 .
N6 C31 H31A 108.9 2_755 .
C30 C31 H31A 108.9 . .
N6 C31 H31B 108.9 2_755 .
C30 C31 H31B 108.9 . .
H31A C31 H31B 107.7 . .
C33 C32 C36 115.2(5) . 2_666
C33 C32 H32A 108.5 . .
C36 C32 H32A 108.5 2_666 .
C33 C32 H32B 108.5 . .
C36 C32 H32B 108.5 2_666 .
H32A C32 H32B 107.5 . .
N7 C33 C32 111.1(5) . .
N7 C33 H33A 109.4 . .
C32 C33 H33A 109.4 . .
N7 C33 H33B 109.4 . .
C32 C33 H33B 109.4 . .
H33A C33 H33B 108.0 . .
N7 C34 C35 109.1(4) . .
N7 C34 H34A 109.9 . .
C35 C34 H34A 109.9 . .
N7 C34 H34B 109.9 . .
C35 C34 H34B 109.9 . .
H34A C34 H34B 108.3 . .
N8 C35 C34 108.8(5) . .
N8 C35 H35A 109.9 . .
C34 C35 H35A 109.9 . .
N8 C35 H35B 109.9 . .
C34 C35 H35B 109.9 . .
H35A C35 H35B 108.3 . .
N8 C36 C32 111.1(5) . 2_666
N8 C36 H36A 109.4 . .
C32 C36 H36A 109.4 2_666 .
N8 C36 H36B 109.4 . .
C32 C36 H36B 109.4 2_666 .
H36A C36 H36B 108.0 . .
C17 N1 C21 114.7(6) . 2_756
C17 N1 Ni1 105.4(5) . .
C21 N1 Ni1 115.2(4) 2_756 .
C17 N1 H1 107(4) . .
C21 N1 H1 103(4) 2_756 .
Ni1 N1 H1 111(4) . .
C19 N2 C18 116.6(6) . .
C19 N2 Ni1 117.9(5) . .
C18 N2 Ni1 103.6(4) . .
C19 N2 H2 107(4) . .
C18 N2 H2 109(3) . .
Ni1 N2 H2 102(3) . .
C22 N3 C26 113.9(4) . 2_665
C22 N3 Ni2 116.3(4) . .
C26 N3 Ni2 106.5(3) 2_665 .
C22 N3 H3A 110(4) . .
C26 N3 H3A 108(4) 2_665 .
Ni2 N3 H3A 101(3) . .
C25 N4 C24 113.7(5) . .
C25 N4 Ni2 105.4(4) . .
C24 N4 Ni2 116.2(4) . .
C25 N4 H4A 105(4) . .
C24 N4 H4A 110(4) . .
Ni2 N4 H4A 106(4) . .
C28 N5 C29 115.1(5) . .
C28 N5 Ni3 105.1(4) . .
C29 N5 Ni3 115.9(4) . .
C28 N5 H5A 114(4) . .
C29 N5 H5A 108(4) . .
Ni3 N5 H5A 97(3) . .
C31 N6 C27 115.3(6) 2_755 .
C31 N6 Ni3 115.7(4) 2_755 .
C27 N6 Ni3 104.0(4) . .
C31 N6 H6 113(4) 2_755 .
C27 N6 H6 106(4) . .
Ni3 N6 H6 102(4) . .
C34 N7 C33 114.2(4) . .
C34 N7 Ni4 106.0(3) . .
C33 N7 Ni4 116.7(4) . .
C34 N7 H7 103(3) . .
C33 N7 H7 114(4) . .
Ni4 N7 H7 102(3) . .
C35 N8 C36 113.2(5) . .
C35 N8 Ni4 105.8(3) . .
C36 N8 Ni4 115.3(3) . .
C35 N8 H8 100(3) . .
C36 N8 H8 109(4) . .
Ni4 N8 H8 112(4) . .
C14 O3 Ni2 135.3(3) . .
C13 O1 Ni1 126.7(3) . .
C16 O7 Ni4 127.5(3) . .
C15 O5 Ni3 128.7(3) . .

loop_
_geom_bond_atom_site_label_1
_geom_bond_atom_site_label_2
_geom_bond_distance
_geom_bond_site_symmetry_2
Ni1 N2 2.056(4) 2_756
Ni1 N2 2.056(4) .
Ni1 N1 2.065(5) 2_756
Ni1 N1 2.065(5) .
Ni1 O1 2.124(3) .
Ni1 O1 2.124(3) 2_756
Ni2 N3 2.057(4) .
Ni2 N3 2.057(4) 2_665
Ni2 N4 2.072(5) .
Ni2 N4 2.072(5) 2_665
Ni2 O3 2.131(3) 2_665
Ni2 O3 2.131(3) .
Ni3 N6 2.063(5) .
Ni3 N6 2.063(5) 2_755
Ni3 N5 2.072(5) .
Ni3 N5 2.072(5) 2_755
Ni3 O5 2.105(3) .
Ni3 O5 2.105(3) 2_755
Ni4 N7 2.063(4) .
Ni4 N7 2.063(4) 2_666
Ni4 N8 2.065(4) .
Ni4 N8 2.065(4) 2_666
Ni4 O7 2.212(3) 2_666
Ni4 O7 2.212(3) .
C1 C6 1.406(6) .
C1 C2 1.408(6) .
C1 C7 1.497(6) .
C6 C5 1.389(7) .
C6 C14 1.514(6) .
C5 C4 1.385(7) .
C5 H5 0.9300 .
C4 C3 1.383(7) .
C4 H4 0.9300 .
C3 C2 1.388(7) .
C3 H3 0.9300 .
C2 C13 1.507(6) .
C7 C8 1.400(6) .
C7 C12 1.410(6) .
C12 C11 1.386(7) .
C12 C16 1.524(6) .
C11 C10 1.382(7) .
C11 H11 0.9300 .
C10 C9 1.378(7) .
C10 H10 0.9300 .
C9 C8 1.391(7) .
C9 H9 0.9300 .
C8 C15 1.537(6) .
C14 O4 1.239(5) .
C14 O3 1.252(5) .
C13 O2 1.248(6) .
C13 O1 1.262(5) .
C16 O8 1.238(6) .
C16 O7 1.267(5) .
C15 O6 1.234(6) .
C15 O5 1.261(5) .
C17 N1 1.412(9) .
C17 C18 1.489(11) .
C17 H17A 0.9700 .
C17 H17B 0.9700 .
C18 N2 1.499(9) .
C18 H18A 0.9700 .
C18 H18B 0.9700 .
C19 N2 1.430(9) .
C19 C20 1.479(11) .
C19 H19A 0.9700 .
C19 H19B 0.9700 .
C20 C21 1.494(11) .
C20 H20A 0.9700 .
C20 H20B 0.9700 .
C21 N1 1.522(10) 2_756
C21 H21A 0.9700 .
C21 H21B 0.9700 .
C22 N3 1.447(7) .
C22 C23 1.512(9) .
C22 H22A 0.9700 .
C22 H22B 0.9700 .
C23 C24 1.522(9) .
C23 H23A 0.9700 .
C23 H23B 0.9700 .
C24 N4 1.477(8) .
C24 H24A 0.9700 .
C24 H24B 0.9700 .
C25 N4 1.474(7) .
C25 C26 1.521(9) .
C25 H25A 0.9700 .
C25 H25B 0.9700 .
C26 N3 1.463(7) 2_665
C26 H26A 0.9700 .
C26 H26B 0.9700 .
C27 N6 1.471(9) .
C27 C28 1.485(10) .
C27 H27A 0.9700 .
C27 H27B 0.9700 .
C28 N5 1.452(9) .
C28 H28A 0.9700 .
C28 H28B 0.9700 .
C29 N5 1.466(8) .
C29 C30 1.519(11) .
C29 H29A 0.9700 .
C29 H29B 0.9700 .
C30 C31 1.500(11) .
C30 H30A 0.9700 .
C30 H30B 0.9700 .
C31 N6 1.456(9) 2_755
C31 H31A 0.9700 .
C31 H31B 0.9700 .
C32 C33 1.525(9) .
C32 C36 1.530(9) 2_666
C32 H32A 0.9700 .
C32 H32B 0.9700 .
C33 N7 1.468(8) .
C33 H33A 0.9700 .
C33 H33B 0.9700 .
C34 N7 1.464(7) .
C34 C35 1.513(9) .
C34 H34A 0.9700 .
C34 H34B 0.9700 .
C35 N8 1.459(7) .
C35 H35A 0.9700 .
C35 H35B 0.9700 .
C36 N8 1.482(7) .
C36 C32 1.530(9) 2_666
C36 H36A 0.9700 .
C36 H36B 0.9700 .
N1 C21 1.522(10) 2_756
N1 H1 0.881(19) .
N2 H2 0.888(19) .
N3 C26 1.463(7) 2_665
N3 H3A 0.877(19) .
N4 H4A 0.869(19) .
N5 H5A 0.877(19) .
N6 C31 1.456(9) 2_755
N6 H6 0.870(19) .
N7 H7 0.884(19) .
N8 H8 0.877(19) .
